data_1100311
loop_
_publ_author_name
'Enders, Dieter'
'Bachst\"adter, Gerhard'
'Kremer, Kenneth A. M.'
'Marsch, Michael'
'Harms, Klaus'
'Boche, Gernot'

_publ_section_title
;
 Structure of a Chiral Lithium Azaenolate: Monomeric, Intramolecular
 Chelated Lithio-2-acetylnaphthalene-SAMP-hydrazone
;
_journal_coden_ASTM ACIEAY
_journal_issue 11
_journal_name_full
;
 Angewandte Chemie, International Edition in English
;
_journal_page_first 1522
_journal_page_last 1524
_journal_paper_doi 10.1002/anie.198815221
_journal_volume 27
_journal_year 1988
_chemical_formula_sum 'C26 H37 Li N2 O3'
_space_group_IT_number 4
_symmetry_cell_setting monoclinic
_symmetry_space_group_name_Hall 'P 2yb'
_symmetry_space_group_name_H-M 'P 1 21 1'
_cell_angle_alpha 90
_cell_angle_beta 101.01
_cell_angle_gamma 90
_cell_formula_units_Z 2
_cell_length_a 7.894(1)
_cell_length_b 16.227(2)
_cell_length_c 9.707(2)
_cod_original_sg_symbol_H-M 'P 21'
_cod_original_formula_sum 'C26 H37 Li1 N2 O3'
_cod_database_code 1100311

loop_
_symmetry_equiv_pos_site_id
_symmetry_equiv_pos_as_xyz
1 x,y,z
2 -x,1/2+y,-z

loop_
_atom_site_label
_atom_site_type_symbol
_atom_site_fract_x
_atom_site_fract_y
_atom_site_fract_z
O1 O 0.6888(2) 0.56800 0.6004(2)
O2 O 0.4182(3) 0.7180(1) 0.5928(2)
O3 O 0.5255(3) 0.6420(1) 0.3280(2)
N1 N 0.3649(3) 0.4652(1) 0.6598(2)
N2 N 0.3094(3) 0.5177(1) 0.5387(2)
C1 C 0.5263(3) 0.4952(2) 0.7454(3)
C2 C 0.5452(4) 0.4406(2) 0.8742(3)
C3 C 0.3551(4) 0.4276(2) 0.8925(3)
C4 C 0.2477(4) 0.4665(2) 0.7594(3)
C5 C 0.1882(4) 0.4778(2) 0.4418(3)
C6 C 0.1227(4) 0.5295(2) 0.3154(3)
C7 C 0.1152(3) 0.6136(2) 0.3223(3)
C8 C 0.0594(3) 0.6637(2) 0.2003(3)
C9 C 0.0577(4) 0.7503(2) 0.2066(3)
C10 C 0.0121(4) 0.7962(2) 0.0872(3)
C11 C -0.0386(4) 0.7575(2) -0.0433(4)
C12 C -0.0428(4) 0.6734(2) -0.0528(3)
C13 C 0.0072(4) 0.6244(2) 0.0686(3)
C14 C 0.0114(4) 0.5375(2) 0.0639(3)
C15 C 0.0676(4) 0.4927(2) 0.1819(3)
C16 C 0.1218(4) 0.4001(2) 0.4475(3)
C17 C 0.6810(4) 0.4922(2) 0.6735(3)
C18 C 0.8444(4) 0.5746(2) 0.5451(3)
C19 C 0.2864(5) 0.7406(2) 0.6699(4)
C20 C 0.3366(4) 0.8224(2) 0.7382(4)
C21 C 0.5232(5) 0.8303(2) 0.7353(4)
C22 C 0.5611(5) 0.7728(2) 0.6320(4)
C23 C 0.5490(5) 0.5816(2) 0.2255(3)
C24 C 0.5007(5) 0.6197(2) 0.0860(4)
C25 C 0.5095(5) 0.7096(2) 0.1114(3)
C26 C 0.5442(5) 0.7211(2) 0.2684(3)
Li1 Li 0.4568(6) 0.6101(3) 0.5067(5)
H1 H 0.51960 0.55220 0.76530
H2 H 0.59640 0.38950 0.85730
H3 H 0.61310 0.46650 0.95370
H4 H 0.32880 0.37070 0.89880
H5 H 0.33570 0.45530 0.97430
H6 H 0.21420 0.52110 0.77670
H7 H 0.14760 0.43430 0.72560
H8 H 0.14800 0.63970 0.41090
H9 H 0.08760 0.77680 0.29520
H10 H 0.01620 0.85460 0.09290
H11 H -0.06590 0.78960 -0.12650
H12 H -0.08400 0.64680 -0.14010
H13 H -0.02830 0.50990 -0.02270
H14 H 0.07390 0.43440 0.17430
H15 H 0.78360 0.48480 0.74160
H16 H 0.66810 0.44770 0.60850
H17 H 0.84720 0.53090 0.48030
H18 H 0.94260 0.57110 0.61860
H19 H 0.84520 0.62590 0.49800
H20 H 0.27800 0.69990 0.73890
H21 H 0.17840 0.74540 0.60740
H22 H 0.31840 0.82320 0.83220
H23 H 0.27430 0.86620 0.68690
H24 H 0.54940 0.88470 0.70980
H25 H 0.58900 0.81760 0.82540
H26 H 0.58450 0.80160 0.55250
H27 H 0.65910 0.74100 0.67240
H28 H 0.66610 0.56430 0.24190
H29 H 0.47680 0.53550 0.23220
H30 H 0.58030 0.60390 0.02860
H31 H 0.38750 0.60360 0.04180
H32 H 0.40240 0.73450 0.07130
H33 H 0.59910 0.73350 0.07160
H34 H 0.65890 0.74010 0.29970
H35 H 0.46540 0.75920 0.29570
H36 H 0.169(4) 0.362(2) 0.521(4)
H37 H 0.031(4) 0.375(2) 0.363(3)

loop_
_atom_type_symbol
_atom_type_radius_bond
C 0.68
H 0.23
Li 0.93
N 0.68
O 0.68
